data_7202286
loop_
_publ_author_name
'Busi, Sara'
'Saxell, Heidi'
'Fr\"ohlich, Roland'
'Rissanen, Kari'

_publ_section_title
;
 The role of cation&#x22EF;\p interactions in capsule formation:
 co-crystals of resorcinarenes and alkyl ammonium salts
;
_journal_issue 12
_journal_name_full CrystEngComm
_journal_page_first 1803
_journal_paper_doi 10.1039/b809503e
_journal_volume 10
_journal_year 2008
_chemical_formula_sum 'C76 H86 Cl2 N4 O8'
_chemical_formula_weight 1254.39
_chemical_name_systematic
;
?
;
_space_group_IT_number 2
_symmetry_cell_setting triclinic
_symmetry_space_group_name_Hall '-P 1'
_symmetry_space_group_name_H-M 'P -1'
_atom_sites_solution_hydrogens geom
_atom_sites_solution_primary direct
_atom_sites_solution_secondary difmap
_audit_creation_date 2008-08-13T11:14:39-00:00
_audit_creation_method 'WinGX routine CIF_UPDATE'
_cell_angle_alpha 106.64(3)
_cell_angle_beta 98.21(3)
_cell_angle_gamma 99.87(3)
_cell_formula_units_Z 2
_cell_length_a 12.851(3)
_cell_length_b 14.534(3)
_cell_length_c 20.177(4)
_cell_measurement_reflns_used 20993
_cell_measurement_temperature 173.0(1)
_cell_measurement_theta_max 25
_cell_measurement_theta_min 1.08
_cell_measurement_wavelength 0.71073
_cell_volume 3483.1(16)
_computing_structure_refinement 'SHELXL-97 (Sheldrick, 1997)'
_diffrn_ambient_temperature 173.0(1)
_diffrn_detector 'CCD plate'
_diffrn_measured_fraction_theta_full 0.998
_diffrn_measured_fraction_theta_max 0.998
_diffrn_measurement_device '95mm CCD camera on \k-goniostat'
_diffrn_measurement_device_type KappaCCD
_diffrn_measurement_method 'CCD rotation images, thick slices'
_diffrn_radiation_monochromator graphite
_diffrn_radiation_probe x-ray
_diffrn_radiation_type MoK\a
_diffrn_radiation_wavelength 0.71073
_diffrn_reflns_av_R_equivalents 0.094
_diffrn_reflns_av_unetI/netI 0.1207
_diffrn_reflns_limit_h_max 13
_diffrn_reflns_limit_h_min -15
_diffrn_reflns_limit_k_max 16
_diffrn_reflns_limit_k_min -17
_diffrn_reflns_limit_l_max 23
_diffrn_reflns_limit_l_min -23
_diffrn_reflns_number 20993
_diffrn_reflns_theta_full 25
_diffrn_reflns_theta_max 25
_diffrn_reflns_theta_min 1.08
_diffrn_source 'Enraf Nonius FR590'
_exptl_absorpt_coefficient_mu 0.151
_exptl_absorpt_correction_type none
_exptl_crystal_colour colorless
_exptl_crystal_density_diffrn 1.196
_exptl_crystal_density_method 'not measured'
_exptl_crystal_description prism
_exptl_crystal_F_000 1336
_exptl_crystal_size_max 0.45
_exptl_crystal_size_mid 0.15
_exptl_crystal_size_min 0.05
_refine_diff_density_max 0.607
_refine_diff_density_min -0.363
_refine_diff_density_rms 0.072
_refine_ls_extinction_method none
_refine_ls_goodness_of_fit_ref 1.119
_refine_ls_hydrogen_treatment constr
_refine_ls_matrix_type full
_refine_ls_number_parameters 914
_refine_ls_number_reflns 12239
_refine_ls_number_restraints 6
_refine_ls_restrained_S_all 1.119
_refine_ls_R_factor_all 0.186
_refine_ls_R_factor_gt 0.1145
_refine_ls_shift/su_max 0
_refine_ls_shift/su_mean 0
_refine_ls_structure_factor_coef Fsqd
_refine_ls_weighting_details 'calc w=1/[\s^2^(Fo^2^)+(0.0601P)^2^+11.2626P] where P=(Fo^2^+2Fc^2^)/3'
_refine_ls_weighting_scheme calc
_refine_ls_wR_factor_gt 0.2292
_refine_ls_wR_factor_ref 0.2668
_reflns_number_gt 7219
_reflns_number_total 12239
_reflns_threshold_expression >2sigma(I)
_cod_data_source_file b809503e.txt
_cod_data_source_block 4
_cod_original_cell_volume 3482.9(12)
_cod_database_code 7202286

loop_
_symmetry_equiv_pos_as_xyz
'x, y, z'
'-x, -y, -z'

loop_
_atom_site_label
_atom_site_type_symbol
_atom_site_fract_x
_atom_site_fract_y
_atom_site_fract_z
_atom_site_U_iso_or_equiv
_atom_site_adp_type
_atom_site_occupancy
_atom_site_symmetry_multiplicity
_atom_site_calc_flag
_atom_site_refinement_flags
_atom_site_disorder_assembly
_atom_site_disorder_group
C1 C 0.9217(4) 1.1913(4) 0.8935(3) 0.0296(13) Uani 1 1 d . . .
C2 C 0.9718(4) 1.2819(4) 0.8894(3) 0.0295(13) Uani 1 1 d . . .
H2A H 1.0362 1.3175 0.9229 0.035 Uiso 1 1 calc R . .
C3 C 0.9339(4) 1.3237(4) 0.8395(3) 0.0282(12) Uani 1 1 d . . .
C4 C 0.8400(4) 1.2685(4) 0.7900(3) 0.0323(13) Uani 1 1 d . . .
O4 O 0.7996(3) 1.3079(3) 0.7402(2) 0.0446(11) Uani 1 1 d . . .
H4A H 0.7479 1.2659 0.7108 0.067 Uiso 1 1 calc R . .
C5 C 0.7874(4) 1.1771(4) 0.7917(3) 0.0335(13) Uani 1 1 d . . .
H5A H 0.7235 1.1409 0.7579 0.04 Uiso 1 1 calc R . .
C6 C 0.8284(4) 1.1397(4) 0.8425(3) 0.0301(13) Uani 1 1 d . . .
O6 O 0.7786(3) 1.0495(3) 0.8455(2) 0.0408(10) Uani 1 1 d . . .
H6A H 0.7247 1.0242 0.8122 0.061 Uiso 1 1 calc R . .
C7 C 0.9908(4) 1.4224(4) 0.8361(3) 0.0320(13) Uani 1 1 d . . .
H7A H 0.9359 1.4464 0.8091 0.038 Uiso 1 1 calc R . .
C8 C 1.0802(4) 1.4094(4) 0.7933(3) 0.0273(12) Uani 1 1 d . . .
C9 C 1.1860(5) 1.4187(4) 0.8265(3) 0.0318(13) Uani 1 1 d . . .
H9A H 1.2018 1.4349 0.8764 0.038 Uiso 1 1 calc R . .
C10 C 1.2707(4) 1.4055(4) 0.7903(3) 0.0312(13) Uani 1 1 d . . .
C11 C 1.2431(5) 1.3795(4) 0.7162(3) 0.0372(14) Uani 1 1 d . . .
O11 O 1.3173(4) 1.3636(3) 0.6739(2) 0.0482(11) Uani 1 1 d . . .
H11A H 1.3695 1.3483 0.6952 0.072 Uiso 1 1 calc R . .
C12 C 1.1406(5) 1.3730(4) 0.6827(3) 0.0403(15) Uani 1 1 d . . .
H12A H 1.1247 1.3584 0.6329 0.048 Uiso 1 1 calc R . .
C13 C 1.0598(5) 1.3873(4) 0.7204(3) 0.0386(15) Uani 1 1 d . . .
O13 O 0.9597(3) 1.3816(4) 0.6815(2) 0.0535(12) Uani 1 1 d . . .
H13A H 0.9112 1.3579 0.6997 0.08 Uiso 1 1 calc R . .
C14 C 1.3863(5) 1.4202(4) 0.8284(3) 0.0371(14) Uani 1 1 d . . .
H14A H 1.4338 1.4419 0.798 0.044 Uiso 1 1 calc R . .
C15 C 1.4097(4) 1.3225(4) 0.8334(3) 0.0337(14) Uani 1 1 d . . .
C16 C 1.3806(4) 1.2832(4) 0.8850(3) 0.0321(13) Uani 1 1 d . . .
H16A H 1.3448 1.319 0.9182 0.039 Uiso 1 1 calc R . .
C17 C 1.4006(4) 1.1945(4) 0.8907(3) 0.0355(14) Uani 1 1 d . . .
C18 C 1.4532(5) 1.1436(4) 0.8407(3) 0.0366(14) Uani 1 1 d . . .
O18 O 1.4721(3) 1.0548(3) 0.8451(2) 0.0444(11) Uani 1 1 d . . .
H18A H 1.4974 1.0275 0.8104 0.067 Uiso 1 1 calc R . .
C19 C 1.4827(4) 1.1788(4) 0.7884(3) 0.0362(14) Uani 1 1 d . . .
H19A H 1.5174 1.1421 0.7549 0.043 Uiso 1 1 calc R . .
C20 C 1.4621(5) 1.2683(4) 0.7842(3) 0.0398(15) Uani 1 1 d . . .
O20 O 1.4905(4) 1.3058(3) 0.7326(2) 0.0522(12) Uani 1 1 d . . .
H20A H 1.519 1.2665 0.7057 0.078 Uiso 1 1 calc R . .
C21 C 1.3653(5) 1.1534(4) 0.9471(3) 0.0369(14) Uani 1 1 d . . .
H21A H 1.4094 1.104 0.9508 0.044 Uiso 1 1 calc R . .
C22 C 1.2481(5) 1.0967(4) 0.9254(3) 0.0325(13) Uani 1 1 d . . .
C23 C 1.1644(5) 1.1418(4) 0.9433(3) 0.0345(13) Uani 1 1 d . . .
H23A H 1.1828 1.21 0.9696 0.041 Uiso 1 1 calc R . .
C24 C 1.0553(5) 1.0944(4) 0.9257(3) 0.0336(13) Uani 1 1 d . . .
C25 C 1.0302(5) 0.9944(4) 0.8869(3) 0.0345(14) Uani 1 1 d . . .
O25 O 0.9272(3) 0.9366(3) 0.8654(2) 0.0457(11) Uani 1 1 d . . .
H25A H 0.8828 0.9722 0.863 0.069 Uiso 1 1 calc R . .
C26 C 1.1116(5) 0.9466(4) 0.8677(3) 0.0380(14) Uani 1 1 d . . .
H26A H 1.0931 0.8784 0.8414 0.046 Uiso 1 1 calc R . .
C27 C 1.2187(5) 0.9961(4) 0.8861(3) 0.0367(14) Uani 1 1 d . . .
O27 O 1.2925(4) 0.9412(3) 0.8647(2) 0.0485(11) Uani 1 1 d . . .
H27A H 1.3469 0.978 0.8598 0.073 Uiso 1 1 calc R . .
C28 C 0.9684(4) 1.1480(4) 0.9487(3) 0.0290(12) Uani 1 1 d . . .
H28A H 0.9079 1.0968 0.9516 0.035 Uiso 1 1 calc R . .
C29 C 1.0306(5) 1.5007(4) 0.9086(3) 0.0392(15) Uani 1 1 d . . .
H29A H 0.9689 1.5133 0.9304 0.059 Uiso 1 1 calc R . .
H29B H 1.0689 1.5617 0.9033 0.059 Uiso 1 1 calc R . .
H29C H 1.0796 1.4774 0.9387 0.059 Uiso 1 1 calc R . .
C30 C 1.4166(5) 1.5021(4) 0.9001(3) 0.0462(16) Uani 1 1 d . . .
H30A H 1.3954 1.5615 0.8946 0.069 Uiso 1 1 calc R . .
H30B H 1.4946 1.5166 0.9177 0.069 Uiso 1 1 calc R . .
H30C H 1.379 1.4803 0.9338 0.069 Uiso 1 1 calc R . .
C31 C 1.3910(5) 1.2308(5) 1.0203(3) 0.0501(17) Uani 1 1 d . . .
H31A H 1.4692 1.2563 1.0353 0.075 Uiso 1 1 calc R . .
H31B H 1.3644 1.2007 1.0541 0.075 Uiso 1 1 calc R . .
H31C H 1.3558 1.285 1.0184 0.075 Uiso 1 1 calc R . .
C32 C 1.0045(5) 1.2242(4) 1.0228(3) 0.0385(14) Uani 1 1 d . . .
H32A H 1.0268 1.1917 1.057 0.058 Uiso 1 1 calc R . .
H32B H 0.9444 1.2543 1.0356 0.058 Uiso 1 1 calc R . .
H32C H 1.0653 1.2754 1.0231 0.058 Uiso 1 1 calc R . .
N02 N 1.2751(4) 1.0613(5) 0.5038(3) 0.0704(19) Uani 1 1 d D . .
C051 C 1.3029(6) 0.9700(6) 0.5189(4) 0.067(2) Uani 1 1 d . A .
H05A H 1.2869 0.9154 0.4737 0.08 Uiso 1 1 calc R . .
H05B H 1.3814 0.9844 0.5381 0.08 Uiso 1 1 calc R . .
C052 C 1.2441(6) 0.9365(5) 0.5693(3) 0.0501(18) Uani 1 1 d . . .
C053 C 1.2914(6) 0.9757(6) 0.6409(4) 0.059(2) Uani 1 1 d . A .
H05C H 1.3594 1.0211 0.655 0.071 Uiso 1 1 calc R . .
C054 C 1.2441(8) 0.9515(6) 0.6911(4) 0.072(3) Uani 1 1 d . . .
H05F H 1.2771 0.9809 0.7397 0.087 Uiso 1 1 calc R A .
C055 C 1.1469(9) 0.8830(7) 0.6706(5) 0.079(3) Uani 1 1 d . A .
H05E H 1.1117 0.8667 0.7054 0.095 Uiso 1 1 calc R . .
C056 C 1.1010(8) 0.8385(7) 0.6002(5) 0.082(3) Uani 1 1 d . . .
H05D H 1.0353 0.7902 0.5868 0.099 Uiso 1 1 calc R A .
C057 C 1.1494(7) 0.8630(5) 0.5482(4) 0.063(2) Uani 1 1 d . A .
C058 C 1.0978(9) 0.8090(6) 0.4714(4) 0.097(3) Uani 1 1 d . . .
H05G H 1.1407 0.8343 0.4413 0.146 Uiso 1 1 calc R A .
H05H H 1.0245 0.8194 0.4617 0.146 Uiso 1 1 calc R . .
H05I H 1.0948 0.7384 0.4614 0.146 Uiso 1 1 calc R . .
C061 C 1.3307(12) 1.0972(11) 0.4518(6) 0.062(4) Uani 0.589(8) 1 d PD A 1
H06A H 1.4088 1.1198 0.4728 0.074 Uiso 0.589(8) 1 calc PR A 1
H06B H 1.3219 1.0401 0.4089 0.074 Uiso 0.589(8) 1 calc PR A 1
C062 C 1.2945(8) 1.1778(6) 0.4295(5) 0.057(4) Uani 0.589(8) 1 d PG A 1
C063 C 1.3431(7) 1.2738(7) 0.4718(5) 0.076(4) Uani 0.589(8) 1 d PG A 1
H63B H 1.3946 1.2855 0.5137 0.091 Uiso 0.589(8) 1 calc PR A 1
C064 C 1.3165(10) 1.3527(6) 0.4526(7) 0.099(6) Uani 0.589(8) 1 d PG A 1
H06C H 1.3498 1.4183 0.4814 0.119 Uiso 0.589(8) 1 calc PR A 1
C065 C 1.2412(12) 1.3355(10) 0.3911(8) 0.108(7) Uani 0.589(8) 1 d PG A 1
H06D H 1.223 1.3894 0.378 0.13 Uiso 0.589(8) 1 calc PR A 1
C066 C 1.1926(10) 1.2395(12) 0.3489(6) 0.096(9) Uani 0.589(8) 1 d PG A 1
H06E H 1.1411 1.2278 0.3069 0.115 Uiso 0.589(8) 1 calc PR A 1
C067 C 1.2192(9) 1.1606(8) 0.3681(5) 0.075(6) Uani 0.589(8) 1 d PGD A 1
C068 C 1.162(5) 1.058(3) 0.320(3) 0.079(3) Uani 0.589(8) 1 d PD A 1
H06F H 1.1142 1.0623 0.2795 0.119 Uiso 0.589(8) 1 calc PR A 1
H06G H 1.1187 1.0244 0.3466 0.119 Uiso 0.589(8) 1 calc PR A 1
H06H H 1.215 1.0205 0.3044 0.119 Uiso 0.589(8) 1 calc PR A 1
C081 C 1.1541(4) 1.0337(11) 0.4788(7) 0.048(4) Uiso 0.589(8) 1 d PD A 1
H81D H 1.1364 1.017 0.4273 0.072 Uiso 0.589(8) 1 calc PR A 1
H81E H 1.1234 1.0895 0.5005 0.072 Uiso 0.589(8) 1 calc PR A 1
H81F H 1.1239 0.9768 0.4924 0.072 Uiso 0.589(8) 1 calc PR A 1
C61B C 1.1636(8) 1.0559(16) 0.4650(10) 0.052(6) Uiso 0.411(8) 1 d PD A 2
H61C H 1.14 0.9965 0.4227 0.062 Uiso 0.411(8) 1 calc PR A 2
H61D H 1.1107 1.0546 0.496 0.062 Uiso 0.411(8) 1 calc PR A 2
C62B C 1.1753(9) 1.1443(7) 0.4452(6) 0.041(4) Uani 0.411(8) 1 d PG A 2
C63B C 1.1785(11) 1.2314(8) 0.4978(5) 0.061(5) Uani 0.411(8) 1 d PG A 2
H63A H 1.1804 1.232 0.5452 0.073 Uiso 0.411(8) 1 calc PR A 2
C64B C 1.1790(13) 1.3179(7) 0.4811(7) 0.090(7) Uani 0.411(8) 1 d PG A 2
H64A H 1.1812 1.3775 0.517 0.108 Uiso 0.411(8) 1 calc PR A 2
C65B C 1.1762(13) 1.3171(9) 0.4118(8) 0.084(7) Uani 0.411(8) 1 d PG A 2
H65A H 1.1766 1.3762 0.4004 0.101 Uiso 0.411(8) 1 calc PR A 2
C66B C 1.1730(14) 1.2299(12) 0.3593(5) 0.081(11) Uani 0.411(8) 1 d PG A 2
H66A H 1.1711 1.2294 0.3119 0.098 Uiso 0.411(8) 1 calc PR A 2
C67B C 1.1725(12) 1.1435(9) 0.3759(5) 0.059(6) Uani 0.411(8) 1 d PGD A 2
C68B C 1.158(7) 1.051(4) 0.314(4) 0.079(3) Uani 0.411(8) 1 d PD A 2
H68A H 1.1575 1.0691 0.2702 0.119 Uiso 0.411(8) 1 calc PR A 2
H68B H 1.0896 1.0062 0.3095 0.119 Uiso 0.411(8) 1 calc PR A 2
H68C H 1.2178 1.019 0.3207 0.119 Uiso 0.411(8) 1 calc PR A 2
C81B C 1.356(2) 1.056(2) 0.4561(16) 0.135(17) Uani 0.411(8) 1 d PD A 2
H81A H 1.4291 1.0804 0.4848 0.203 Uiso 0.411(8) 1 calc PR A 2
H81B H 1.3437 1.0967 0.4257 0.203 Uiso 0.411(8) 1 calc PR A 2
H81C H 1.3472 0.9875 0.4266 0.203 Uiso 0.411(8) 1 calc PR A 2
C071 C 1.2837(11) 1.1516(10) 0.5747(7) 0.053(4) Uani 0.589(8) 1 d P A 3
H07A H 1.2654 1.2078 0.5618 0.079 Uiso 0.589(8) 1 calc PR A 3
H07B H 1.3574 1.1708 0.6026 0.079 Uiso 0.589(8) 1 calc PR A 3
H07C H 1.2334 1.1311 0.6026 0.079 Uiso 0.589(8) 1 calc PR A 3
C072 C 1.3381(17) 1.1357(16) 0.5667(10) 0.053(5) Uani 0.411(8) 1 d P A 4
H07D H 1.3292 1.2006 0.565 0.08 Uiso 0.411(8) 1 calc PR A 4
H07E H 1.4144 1.1331 0.5699 0.08 Uiso 0.411(8) 1 calc PR A 4
H07F H 1.3139 1.124 0.6081 0.08 Uiso 0.411(8) 1 calc PR A 4
C011 C 1.5144(5) 0.6894(4) 0.6909(3) 0.0384(14) Uani 1 1 d . . .
H01A H 1.4893 0.6491 0.6405 0.046 Uiso 1 1 calc R . .
H01B H 1.5501 0.7563 0.6926 0.046 Uiso 1 1 calc R . .
C012 C 1.5964(5) 0.6453(5) 0.7247(4) 0.0478(17) Uani 1 1 d . . .
C013 C 1.6737(6) 0.7074(7) 0.7838(4) 0.075(2) Uani 1 1 d . . .
H01F H 1.6743 0.7756 0.8005 0.09 Uiso 1 1 calc R . .
C014 C 1.7476(9) 0.6712(13) 0.8172(6) 0.131(5) Uani 1 1 d . . .
H01E H 1.7987 0.7137 0.8578 0.157 Uiso 1 1 calc R . .
C015 C 1.7493(13) 0.5736(16) 0.7928(9) 0.161(8) Uani 1 1 d . . .
H01D H 1.7984 0.5476 0.8182 0.193 Uiso 1 1 calc R . .
C016 C 1.6802(11) 0.5134(10) 0.7318(8) 0.117(5) Uani 1 1 d . . .
H01C H 1.6857 0.4469 0.7131 0.141 Uiso 1 1 calc R . .
C017 C 1.6015(7) 0.5479(6) 0.6965(5) 0.064(2) Uani 1 1 d . . .
C021 C 1.3399(5) 0.7431(5) 0.6862(4) 0.0491(17) Uani 1 1 d . . .
H02A H 1.2746 0.7421 0.707 0.059 Uiso 1 1 calc R B 1
H02B H 1.3756 0.8131 0.6968 0.059 Uiso 1 1 calc R B 1
C022 C 1.3037(12) 0.6999(10) 0.6084(4) 0.060(7) Uani 0.605(13) 1 d PG C 1
C023 C 1.3694(9) 0.7339(8) 0.5674(6) 0.057(5) Uani 0.605(13) 1 d PG C 1
H02C H 1.4344 0.7823 0.5894 0.069 Uiso 0.605(13) 1 calc PR C 1
C024 C 1.3400(10) 0.6971(10) 0.4941(6) 0.084(6) Uani 0.605(13) 1 d PG C 1
H02D H 1.3849 0.7204 0.4661 0.101 Uiso 0.605(13) 1 calc PR C 1
C025 C 1.2449(12) 0.6264(11) 0.4619(5) 0.157(14) Uani 0.605(13) 1 d PG C 1
H02E H 1.2248 0.6013 0.4118 0.189 Uiso 0.605(13) 1 calc PR C 1
C026 C 1.1793(10) 0.5924(10) 0.5029(7) 0.108(9) Uani 0.605(13) 1 d PG C 1
H02F H 1.1143 0.5441 0.4809 0.13 Uiso 0.605(13) 1 calc PR C 1
C027 C 1.2087(11) 0.6292(11) 0.5762(7) 0.074(5) Uani 0.605(13) 1 d PG C 1
C028 C 1.1266(15) 0.5968(15) 0.6186(12) 0.121(8) Uani 0.605(13) 1 d P C 1
H02G H 1.0645 0.5481 0.5861 0.181 Uiso 0.605(13) 1 calc PR C 1
H02H H 1.1024 0.6543 0.6451 0.181 Uiso 0.605(13) 1 calc PR C 1
H02I H 1.1609 0.5676 0.6516 0.181 Uiso 0.605(13) 1 calc PR C 1
C22B C 1.2887(13) 0.6740(15) 0.6093(5) 0.037(7) Uani 0.395(13) 1 d PG C 2
C23B C 1.3226(10) 0.6869(10) 0.5495(7) 0.042(5) Uani 0.395(13) 1 d PG C 2
C24B C 1.2630(12) 0.6305(11) 0.4827(6) 0.0336(13) Uani 0.395(13) 1 d PG C 2
H24A H 1.2861 0.6393 0.4419 0.04 Uiso 0.395(13) 1 calc PR C 2
C25B C 1.1695(13) 0.5612(14) 0.4758(7) 0.13(2) Uani 0.395(13) 1 d PG C 2
H25B H 1.1288 0.5227 0.4301 0.158 Uiso 0.395(13) 1 calc PR C 2
C26B C 1.1357(12) 0.5483(15) 0.5356(10) 0.101(10) Uani 0.395(13) 1 d PG C 2
H26B H 1.0718 0.501 0.5308 0.121 Uiso 0.395(13) 1 calc PR C 2
C27B C 1.1953(14) 0.6047(17) 0.6024(8) 0.079(10) Uani 0.395(13) 1 d PG C 2
H27B H 1.1721 0.5959 0.6432 0.094 Uiso 0.395(13) 1 calc PR C 2
C28B C 1.4218(17) 0.7679(17) 0.5545(11) 0.057(6) Uani 0.395(13) 1 d P C 2
H28B H 1.4561 0.802 0.6042 0.086 Uiso 0.395(13) 1 calc PR C 2
H28C H 1.3984 0.8153 0.5329 0.086 Uiso 0.395(13) 1 calc PR C 2
H28D H 1.4735 0.7376 0.5295 0.086 Uiso 0.395(13) 1 calc PR C 2
C031 C 1.3589(6) 0.5976(5) 0.7238(4) 0.060(2) Uani 1 1 d . . .
H03A H 1.4088 0.5687 0.7487 0.09 Uiso 1 1 calc R C .
H03B H 1.3332 0.5549 0.6747 0.09 Uiso 1 1 calc R . .
H03C H 1.2975 0.6041 0.7471 0.09 Uiso 1 1 calc R . .
C041 C 1.4475(6) 0.7634(5) 0.8003(3) 0.0546(19) Uani 1 1 d . . .
H04A H 1.4966 0.7368 0.8278 0.082 Uiso 1 1 calc R C .
H04B H 1.3828 0.7677 0.8205 0.082 Uiso 1 1 calc R . .
H04C H 1.4838 0.8292 0.8018 0.082 Uiso 1 1 calc R . .
C018 C 1.5341(8) 0.4795(6) 0.6295(6) 0.103(4) Uani 1 1 d . . .
H01G H 1.483 0.5126 0.61 0.154 Uiso 1 1 calc R . .
H01H H 1.4944 0.4216 0.638 0.154 Uiso 1 1 calc R . .
H01I H 1.5802 0.4588 0.5959 0.154 Uiso 1 1 calc R . .
N01 N 1.4160(4) 0.6968(4) 0.7252(3) 0.0401(12) Uani 1 1 d . C .
Cl1 Cl 0.57710(12) 0.95289(11) 0.72985(8) 0.0439(4) Uani 1 1 d . . .
Cl2 Cl 1.60141(15) 1.18289(14) 0.63080(8) 0.0577(5) Uani 1 1 d . . .
N100 N 1.2403(5) 1.4308(5) 1.0254(4) 0.0694(18) Uani 1 1 d . . .
C101 C 1.2672(5) 1.5129(6) 1.0505(3) 0.0524(19) Uani 1 1 d . . .
C102 C 1.3018(7) 1.6204(7) 1.0805(5) 0.106(4) Uani 1 1 d . . .
H10A H 1.3693 1.6428 1.0667 0.159 Uiso 1 1 calc R . .
H10B H 1.3132 1.6397 1.1321 0.159 Uiso 1 1 calc R . .
H10C H 1.2459 1.6506 1.0627 0.159 Uiso 1 1 calc R . .
N200 N 1.0669(6) 1.0957(6) 0.6307(4) 0.088(3) Uani 1 1 d . . .
C201 C 1.0887(5) 1.1195(5) 0.6902(4) 0.0492(17) Uani 1 1 d . . .
C202 C 1.1165(7) 1.1479(5) 0.7659(3) 0.061(2) Uani 1 1 d . . .
H20B H 1.0956 1.0903 0.781 0.092 Uiso 1 1 calc R . .
H20C H 1.0783 1.1985 0.7865 0.092 Uiso 1 1 calc R . .
H20D H 1.1945 1.1744 0.7817 0.092 Uiso 1 1 calc R . .
C300 C 0.821(2) 1.3122(17) 1.1762(13) 0.038(6) Uiso 0.25 1 d P . .
C301 C 0.7348(11) 1.2843(11) 1.0864(8) 0.053(3) Uiso 0.5 1 d P . .
C302 C 0.7105(9) 1.2205(10) 1.0482(7) 0.036(3) Uiso 0.5 1 d P . .
C303 C 0.6869(15) 1.1538(16) 1.0037(11) 0.068(6) Uiso 0.5 1 d P . .
C304 C 0.6732(14) 1.1114(16) 0.9874(9) 0.058(5) Uiso 0.5 1 d P . .
C305 C 0.630(2) 1.048(2) 0.9736(13) 0.038(6) Uiso 0.25 1 d P . .
C306 C 0.574(3) 0.970(2) 0.9480(17) 0.068(9) Uiso 0.25 1 d P . .
C307 C 0.8609(13) 1.3136(11) 1.2237(9) 0.058(4) Uiso 0.5 1 d P . .
C308 C 0.9799(13) 1.3507(12) 1.2370(9) 0.068(4) Uiso 0.5 1 d P . .
C309 C 0.899(2) 1.330(2) 1.2009(15) 0.047(7) Uiso 0.25 1 d P . .

loop_
_atom_site_aniso_label
_atom_site_aniso_U_11
_atom_site_aniso_U_22
_atom_site_aniso_U_33
_atom_site_aniso_U_23
_atom_site_aniso_U_13
_atom_site_aniso_U_12
C1 0.028(3) 0.032(3) 0.025(3) 0.003(2) 0.007(2) 0.005(2)
C2 0.021(3) 0.031(3) 0.028(3) -0.001(2) 0.001(2) 0.006(2)
C3 0.026(3) 0.024(3) 0.031(3) 0.002(2) 0.006(2) 0.008(2)
C4 0.029(3) 0.034(3) 0.033(3) 0.010(3) 0.004(2) 0.012(3)
O4 0.034(2) 0.043(2) 0.054(3) 0.021(2) -0.009(2) 0.0062(19)
C5 0.026(3) 0.037(3) 0.032(3) 0.007(3) 0.003(2) 0.002(2)
C6 0.031(3) 0.025(3) 0.034(3) 0.008(2) 0.010(2) 0.002(2)
O6 0.035(2) 0.038(2) 0.041(2) 0.0107(19) -0.0017(18) -0.0029(18)
C7 0.031(3) 0.023(3) 0.041(3) 0.010(2) 0.004(3) 0.008(2)
C8 0.025(3) 0.018(3) 0.035(3) 0.005(2) 0.002(2) 0.002(2)
C9 0.041(3) 0.023(3) 0.029(3) 0.005(2) 0.009(3) 0.007(2)
C10 0.035(3) 0.019(3) 0.037(3) 0.009(2) 0.010(3) -0.002(2)
C11 0.043(4) 0.029(3) 0.040(3) 0.008(3) 0.020(3) 0.004(3)
O11 0.052(3) 0.052(3) 0.044(3) 0.012(2) 0.024(2) 0.015(2)
C12 0.046(4) 0.043(4) 0.027(3) 0.006(3) 0.007(3) 0.006(3)
C13 0.042(4) 0.033(3) 0.037(3) 0.012(3) -0.003(3) 0.006(3)
O13 0.042(3) 0.078(3) 0.040(3) 0.023(2) 0.001(2) 0.010(2)
C14 0.033(3) 0.031(3) 0.045(4) 0.010(3) 0.012(3) 0.004(3)
C15 0.023(3) 0.029(3) 0.041(3) 0.003(3) 0.004(2) 0.002(2)
C16 0.022(3) 0.032(3) 0.036(3) 0.005(3) 0.002(2) 0.003(2)
C17 0.023(3) 0.047(4) 0.032(3) 0.008(3) 0.005(2) 0.004(3)
C18 0.031(3) 0.039(3) 0.034(3) 0.004(3) 0.002(3) 0.010(3)
O18 0.047(3) 0.044(3) 0.045(3) 0.012(2) 0.013(2) 0.020(2)
C19 0.025(3) 0.041(3) 0.038(3) 0.005(3) 0.010(3) 0.006(3)
C20 0.030(3) 0.038(3) 0.043(4) 0.002(3) 0.006(3) 0.001(3)
O20 0.057(3) 0.053(3) 0.061(3) 0.025(2) 0.035(2) 0.019(2)
C21 0.033(3) 0.038(3) 0.036(3) 0.006(3) -0.002(3) 0.015(3)
C22 0.043(3) 0.030(3) 0.022(3) 0.006(2) 0.002(2) 0.009(3)
C23 0.037(3) 0.032(3) 0.031(3) 0.008(3) 0.002(3) 0.007(3)
C24 0.037(3) 0.035(3) 0.028(3) 0.010(2) 0.005(2) 0.007(2)
C25 0.034(3) 0.036(3) 0.030(3) 0.012(3) 0.003(3) -0.001(3)
O25 0.040(2) 0.031(2) 0.056(3) 0.007(2) 0.004(2) -0.0005(19)
C26 0.054(4) 0.023(3) 0.039(3) 0.013(3) 0.011(3) 0.009(3)
C27 0.046(4) 0.032(3) 0.036(3) 0.013(3) 0.010(3) 0.015(3)
O27 0.052(3) 0.039(2) 0.060(3) 0.016(2) 0.019(2) 0.018(2)
C28 0.029(3) 0.029(3) 0.026(3) 0.006(2) 0.007(2) 0.003(2)
C29 0.038(3) 0.027(3) 0.046(4) 0.001(3) 0.011(3) 0.006(3)
C30 0.038(4) 0.036(3) 0.056(4) 0.010(3) 0.001(3) -0.001(3)
C31 0.038(4) 0.060(4) 0.039(4) 0.002(3) -0.003(3) 0.009(3)
C32 0.045(4) 0.041(3) 0.030(3) 0.010(3) 0.011(3) 0.011(3)
N02 0.071(4) 0.063(4) 0.056(4) 0.011(3) -0.005(3) -0.013(3)
C051 0.044(4) 0.094(6) 0.063(5) 0.014(4) 0.017(4) 0.034(4)
C052 0.060(4) 0.044(4) 0.048(4) 0.007(3) 0.006(3) 0.033(4)
C053 0.057(5) 0.062(5) 0.054(5) 0.008(4) -0.006(4) 0.032(4)
C054 0.097(7) 0.071(6) 0.048(5) 0.011(4) -0.001(5) 0.046(5)
C055 0.116(8) 0.074(6) 0.060(6) 0.028(5) 0.025(5) 0.036(6)
C056 0.106(7) 0.071(6) 0.070(6) 0.033(5) 0.008(5) 0.009(5)
C057 0.086(6) 0.040(4) 0.051(4) 0.006(3) -0.006(4) 0.012(4)
C058 0.135(9) 0.059(5) 0.066(6) 0.013(4) -0.018(6) -0.018(6)
C061 0.077(10) 0.056(10) 0.038(7) 0.013(7) -0.001(7) -0.009(8)
C062 0.056(8) 0.068(9) 0.040(7) 0.008(6) 0.026(6) -0.002(6)
C063 0.079(10) 0.075(10) 0.072(10) 0.021(8) 0.038(8) -0.001(8)
C064 0.131(16) 0.074(11) 0.089(13) 0.027(10) 0.044(12) -0.008(11)
C065 0.129(18) 0.113(17) 0.119(17) 0.071(14) 0.074(15) 0.022(14)
C066 0.108(18) 0.095(18) 0.108(17) 0.054(16) 0.059(15) 0.014(14)
C067 0.084(14) 0.093(13) 0.049(10) 0.023(9) 0.038(9) 0.004(10)
C068 0.065(6) 0.114(9) 0.040(10) 0.006(5) 0.014(8) 0.000(5)
C62B 0.027(8) 0.052(10) 0.039(9) 0.009(7) 0.007(6) 0.005(7)
C63B 0.093(15) 0.057(11) 0.047(10) 0.027(9) 0.022(10) 0.031(10)
C64B 0.107(19) 0.082(16) 0.078(16) 0.023(13) 0.011(13) 0.023(14)
C65B 0.11(2) 0.105(19) 0.053(13) 0.040(13) 0.026(13) 0.032(16)
C66B 0.083(19) 0.15(3) 0.030(12) 0.051(18) 0.004(12) 0.032(19)
C67B 0.068(15) 0.085(16) 0.030(10) 0.022(10) 0.019(10) 0.017(12)
C68B 0.065(6) 0.114(9) 0.040(10) 0.006(5) 0.014(8) 0.000(5)
C81B 0.11(3) 0.13(3) 0.21(4) 0.14(3) 0.02(2) -0.01(2)
C071 0.030(8) 0.050(8) 0.054(8) -0.016(6) -0.005(6) 0.013(6)
C072 0.048(13) 0.063(13) 0.043(11) 0.023(10) -0.013(10) 0.007(11)
C011 0.041(4) 0.035(3) 0.041(3) 0.015(3) 0.009(3) 0.008(3)
C012 0.047(4) 0.054(4) 0.053(4) 0.025(3) 0.013(3) 0.024(3)
C013 0.053(5) 0.115(7) 0.060(5) 0.028(5) 0.003(4) 0.035(5)
C014 0.088(8) 0.259(18) 0.076(7) 0.068(9) 0.010(6) 0.099(10)
C015 0.155(13) 0.31(2) 0.145(13) 0.164(16) 0.085(11) 0.180(16)
C016 0.163(12) 0.137(10) 0.155(11) 0.113(10) 0.109(10) 0.126(10)
C017 0.087(6) 0.050(4) 0.088(6) 0.044(4) 0.048(5) 0.038(4)
C021 0.041(4) 0.058(4) 0.057(4) 0.026(4) 0.011(3) 0.023(3)
C022 0.037(9) 0.048(9) 0.095(18) 0.028(9) 0.001(9) 0.010(7)
C023 0.059(13) 0.050(11) 0.063(11) 0.019(8) -0.003(9) 0.027(9)
C024 0.104(14) 0.106(14) 0.066(11) 0.043(10) 0.014(9) 0.065(12)
C025 0.21(3) 0.21(3) 0.042(11) 0.014(14) -0.053(15) 0.12(3)
C026 0.115(19) 0.127(18) 0.065(13) 0.023(13) -0.028(12) 0.028(15)
C027 0.061(12) 0.085(12) 0.069(12) 0.024(10) -0.010(9) 0.017(9)
C028 0.064(12) 0.120(16) 0.18(2) 0.082(15) 0.008(13) -0.020(11)
C22B 0.022(12) 0.061(14) 0.029(13) 0.020(10) -0.004(9) 0.008(10)
C23B 0.044(13) 0.051(13) 0.035(12) 0.016(10) 0.012(9) 0.017(9)
C24B 0.037(3) 0.035(3) 0.028(3) 0.010(2) 0.005(2) 0.007(2)
C25B 0.06(2) 0.18(4) 0.11(3) -0.01(3) 0.001(18) 0.03(2)
C26B 0.075(18) 0.14(3) 0.08(2) 0.038(19) 0.008(15) -0.003(17)
C27B 0.037(13) 0.12(2) 0.071(18) 0.041(16) 0.003(13) -0.024(14)
C28B 0.054(14) 0.085(16) 0.043(11) 0.047(11) 0.002(10) 0.003(11)
C031 0.070(5) 0.045(4) 0.085(5) 0.040(4) 0.037(4) 0.012(4)
C041 0.068(5) 0.071(5) 0.036(4) 0.021(3) 0.018(3) 0.032(4)
C018 0.112(8) 0.049(5) 0.150(10) 0.013(6) 0.071(7) 0.020(5)
N01 0.044(3) 0.036(3) 0.046(3) 0.019(2) 0.013(2) 0.012(2)
Cl1 0.0339(8) 0.0328(8) 0.0518(9) -0.0019(7) 0.0058(7) 0.0015(6)
Cl2 0.0626(11) 0.0668(12) 0.0320(8) 0.0028(8) 0.0056(8) 0.0093(9)
N100 0.064(4) 0.066(4) 0.071(5) 0.014(4) 0.011(3) 0.011(4)
C101 0.030(4) 0.078(6) 0.037(4) 0.003(4) 0.001(3) 0.011(4)
C102 0.059(5) 0.081(7) 0.125(8) -0.040(6) 0.006(5) 0.015(5)
N200 0.089(5) 0.112(6) 0.053(4) 0.003(4) -0.010(4) 0.054(5)
C201 0.038(4) 0.049(4) 0.050(4) 0.001(3) 0.003(3) 0.013(3)
C202 0.088(6) 0.042(4) 0.046(4) 0.003(3) 0.014(4) 0.011(4)

loop_
_atom_type_symbol
_atom_type_description
_atom_type_scat_dispersion_real
_atom_type_scat_dispersion_imag
_atom_type_scat_source
C C 0.0033 0.0016 'International Tables Vol C Tables 4.2.6.8 and 6.1.1.4'
H H 0 0 'International Tables Vol C Tables 4.2.6.8 and 6.1.1.4'
N N 0.0061 0.0033 'International Tables Vol C Tables 4.2.6.8 and 6.1.1.4'
O O 0.0106 0.006 'International Tables Vol C Tables 4.2.6.8 and 6.1.1.4'
Cl Cl 0.1484 0.1585 'International Tables Vol C Tables 4.2.6.8 and 6.1.1.4'

loop_
_geom_angle_atom_site_label_1
_geom_angle_atom_site_label_2
_geom_angle_atom_site_label_3
_geom_angle
_geom_angle_site_symmetry_1
_geom_angle_site_symmetry_3
_geom_angle_publ_flag
C2 C1 C6 116.5(5) . . ?
C2 C1 C28 122.1(5) . . ?
C6 C1 C28 121.4(5) . . ?
C3 C2 C1 124.4(5) . . ?
C3 C2 H2A 117.8 . . ?
C1 C2 H2A 117.8 . . ?
C2 C3 C4 116.3(5) . . ?
C2 C3 C7 123.1(5) . . ?
C4 C3 C7 120.6(5) . . ?
O4 C4 C5 120.6(5) . . ?
O4 C4 C3 117.9(5) . . ?
C5 C4 C3 121.4(5) . . ?
C4 O4 H4A 109.5 . . ?
C6 C5 C4 119.7(5) . . ?
C6 C5 H5A 120.2 . . ?
C4 C5 H5A 120.2 . . ?
C5 C6 O6 121.2(5) . . ?
C5 C6 C1 121.7(5) . . ?
O6 C6 C1 117.1(5) . . ?
C6 O6 H6A 109.5 . . ?
C3 C7 C29 113.2(5) . . ?
C3 C7 C8 110.6(4) . . ?
C29 C7 C8 112.9(5) . . ?
C3 C7 H7A 106.5 . . ?
C29 C7 H7A 106.5 . . ?
C8 C7 H7A 106.5 . . ?
C13 C8 C9 116.8(5) . . ?
C13 C8 C7 122.1(5) . . ?
C9 C8 C7 121.1(5) . . ?
C8 C9 C10 123.8(5) . . ?
C8 C9 H9A 118.1 . . ?
C10 C9 H9A 118.1 . . ?
C9 C10 C11 116.1(5) . . ?
C9 C10 C14 122.5(5) . . ?
C11 C10 C14 121.4(5) . . ?
C12 C11 O11 116.3(5) . . ?
C12 C11 C10 121.1(5) . . ?
O11 C11 C10 122.6(5) . . ?
C11 O11 H11A 109.5 . . ?
C11 C12 C13 120.9(5) . . ?
C11 C12 H12A 119.5 . . ?
C13 C12 H12A 119.5 . . ?
C12 C13 O13 116.2(5) . . ?
C12 C13 C8 121.2(5) . . ?
O13 C13 C8 122.6(6) . . ?
C13 O13 H13A 109.5 . . ?
C10 C14 C15 110.7(4) . . ?
C10 C14 C30 113.4(5) . . ?
C15 C14 C30 112.8(5) . . ?
C10 C14 H14A 106.5 . . ?
C15 C14 H14A 106.5 . . ?
C30 C14 H14A 106.5 . . ?
C16 C15 C20 117.4(5) . . ?
C16 C15 C14 122.5(5) . . ?
C20 C15 C14 120.1(6) . . ?
C15 C16 C17 123.8(5) . . ?
C15 C16 H16A 118.1 . . ?
C17 C16 H16A 118.1 . . ?
C16 C17 C18 116.5(6) . . ?
C16 C17 C21 122.0(5) . . ?
C18 C17 C21 121.5(5) . . ?
C19 C18 O18 121.0(5) . . ?
C19 C18 C17 121.9(6) . . ?
O18 C18 C17 117.1(6) . . ?
C18 O18 H18A 109.5 . . ?
C18 C19 C20 120.3(5) . . ?
C18 C19 H19A 119.8 . . ?
C20 C19 H19A 119.8 . . ?
O20 C20 C19 122.0(5) . . ?
O20 C20 C15 118.0(5) . . ?
C19 C20 C15 120.0(6) . . ?
C20 O20 H20A 109.5 . . ?
C17 C21 C22 112.1(5) . . ?
C17 C21 C31 113.1(5) . . ?
C22 C21 C31 112.9(5) . . ?
C17 C21 H21A 106 . . ?
C22 C21 H21A 106 . . ?
C31 C21 H21A 106 . . ?
C23 C22 C27 116.4(5) . . ?
C23 C22 C21 121.8(5) . . ?
C27 C22 C21 121.8(5) . . ?
C22 C23 C24 125.0(5) . . ?
C22 C23 H23A 117.5 . . ?
C24 C23 H23A 117.5 . . ?
C25 C24 C23 116.4(5) . . ?
C25 C24 C28 121.4(5) . . ?
C23 C24 C28 122.1(5) . . ?
O25 C25 C26 115.6(5) . . ?
O25 C25 C24 124.0(5) . . ?
C26 C25 C24 120.4(5) . . ?
C25 O25 H25A 109.5 . . ?
C27 C26 C25 121.5(5) . . ?
C27 C26 H26A 119.2 . . ?
C25 C26 H26A 119.2 . . ?
O27 C27 C26 116.6(5) . . ?
O27 C27 C22 123.1(5) . . ?
C26 C27 C22 120.3(5) . . ?
C27 O27 H27A 109.5 . . ?
C24 C28 C1 112.1(4) . . ?
C24 C28 C32 113.1(5) . . ?
C1 C28 C32 112.4(4) . . ?
C24 C28 H28A 106.2 . . ?
C1 C28 H28A 106.2 . . ?
C32 C28 H28A 106.2 . . ?
C7 C29 H29A 109.5 . . ?
C7 C29 H29B 109.5 . . ?
H29A C29 H29B 109.5 . . ?
C7 C29 H29C 109.5 . . ?
H29A C29 H29C 109.5 . . ?
H29B C29 H29C 109.5 . . ?
C14 C30 H30A 109.5 . . ?
C14 C30 H30B 109.5 . . ?
H30A C30 H30B 109.5 . . ?
C14 C30 H30C 109.5 . . ?
H30A C30 H30C 109.5 . . ?
H30B C30 H30C 109.5 . . ?
C21 C31 H31A 109.5 . . ?
C21 C31 H31B 109.5 . . ?
H31A C31 H31B 109.5 . . ?
C21 C31 H31C 109.5 . . ?
H31A C31 H31C 109.5 . . ?
H31B C31 H31C 109.5 . . ?
C28 C32 H32A 109.5 . . ?
C28 C32 H32B 109.5 . . ?
H32A C32 H32B 109.5 . . ?
C28 C32 H32C 109.5 . . ?
H32A C32 H32C 109.5 . . ?
H32B C32 H32C 109.5 . . ?
C072 N02 C61B 128.3(13) . . ?
C072 N02 C061 97.1(11) . . ?
C61B N02 C061 93.7(11) . . ?
C072 N02 C81B 100.6(18) . . ?
C61B N02 C81B 111.9(16) . . ?
C061 N02 C81B 28.6(10) . . ?
C072 N02 C081 128.5(12) . . ?
C61B N02 C081 18.9(10) . . ?
C061 N02 C081 111.3(10) . . ?
C81B N02 C081 125.0(16) . . ?
C072 N02 C051 99.3(9) . . ?
C61B N02 C051 120.0(10) . . ?
C061 N02 C051 116.9(8) . . ?
C81B N02 C051 88.4(11) . . ?
C081 N02 C051 104.3(8) . . ?
C072 N02 C071 29.6(8) . . ?
C61B N02 C071 100.0(10) . . ?
C061 N02 C071 110.5(9) . . ?
C81B N02 C071 125.0(15) . . ?
C081 N02 C071 99.0(8) . . ?
C051 N02 C071 113.1(7) . . ?
C052 C051 N02 114.7(5) . . ?
C052 C051 H05A 108.6 . . ?
N02 C051 H05A 108.6 . . ?
C052 C051 H05B 108.6 . . ?
N02 C051 H05B 108.6 . . ?
H05A C051 H05B 107.6 . . ?
C053 C052 C057 118.7(7) . . ?
C053 C052 C051 117.5(7) . . ?
C057 C052 C051 123.6(7) . . ?
C054 C053 C052 122.3(8) . . ?
C054 C053 H05C 118.8 . . ?
C052 C053 H05C 118.8 . . ?
C053 C054 C055 119.0(8) . . ?
C053 C054 H05F 120.5 . . ?
C055 C054 H05F 120.5 . . ?
C056 C055 C054 120.3(9) . . ?
C056 C055 H05E 119.8 . . ?
C054 C055 H05E 119.8 . . ?
C055 C056 C057 121.0(9) . . ?
C055 C056 H05D 119.5 . . ?
C057 C056 H05D 119.5 . . ?
C056 C057 C052 118.4(7) . . ?
C056 C057 C058 119.0(8) . . ?
C052 C057 C058 122.6(8) . . ?
C057 C058 H05G 109.5 . . ?
C057 C058 H05H 109.5 . . ?
H05G C058 H05H 109.5 . . ?
C057 C058 H05I 109.5 . . ?
H05G C058 H05I 109.5 . . ?
H05H C058 H05I 109.5 . . ?
C062 C061 N02 117.6(11) . . ?
C062 C061 H06A 107.9 . . ?
N02 C061 H06A 107.9 . . ?
C062 C061 H06B 107.9 . . ?
N02 C061 H06B 107.9 . . ?
H06A C061 H06B 107.2 . . ?
C063 C062 C067 120 . . ?
C063 C062 C061 116.9(9) . . ?
C067 C062 C061 123.1(9) . . ?
C062 C063 C064 120 . . ?
C062 C063 H63B 120 . . ?
C064 C063 H63B 120 . . ?
C065 C064 C063 120 . . ?
C065 C064 H06C 120 . . ?
C063 C064 H06C 120 . . ?
C064 C065 C066 120 . . ?
C064 C065 H06D 120 . . ?
C066 C065 H06D 120 . . ?
C067 C066 C065 120 . . ?
C067 C066 H06E 120 . . ?
C065 C066 H06E 120 . . ?
C066 C067 C062 120 . . ?
C066 C067 C068 117(4) . . ?
C062 C067 C068 123(4) . . ?
C067 C068 H06F 109.5 . . ?
C067 C068 H06G 109.5 . . ?
H06F C068 H06G 109.5 . . ?
C067 C068 H06H 109.5 . . ?
H06F C068 H06H 109.5 . . ?
H06G C068 H06H 109.5 . . ?
N02 C081 H81D 109.5 . . ?
N02 C081 H81E 109.5 . . ?
H81D C081 H81E 109.5 . . ?
N02 C081 H81F 109.5 . . ?
H81D C081 H81F 109.5 . . ?
H81E C081 H81F 109.5 . . ?
C62B C61B N02 104.1(12) . . ?
C62B C61B H61C 110.9 . . ?
N02 C61B H61C 110.9 . . ?
C62B C61B H61D 110.9 . . ?
N02 C61B H61D 110.9 . . ?
H61C C61B H61D 109 . . ?
C63B C62B C67B 120 . . ?
C63B C62B C61B 116.8(11) . . ?
C67B C62B C61B 122.9(11) . . ?
C64B C63B C62B 120 . . ?
C64B C63B H63A 120 . . ?
C62B C63B H63A 120 . . ?
C63B C64B C65B 120 . . ?
C63B C64B H64A 120 . . ?
C65B C64B H64A 120 . . ?
C64B C65B C66B 120 . . ?
C64B C65B H65A 120 . . ?
C66B C65B H65A 120 . . ?
C67B C66B C65B 120 . . ?
C67B C66B H66A 120 . . ?
C65B C66B H66A 120 . . ?
C66B C67B C62B 120 . . ?
C66B C67B C68B 115(5) . . ?
C62B C67B C68B 124(5) . . ?
C67B C68B H68A 109.5 . . ?
C67B C68B H68B 109.5 . . ?
H68A C68B H68B 109.5 . . ?
C67B C68B H68C 109.5 . . ?
H68A C68B H68C 109.5 . . ?
H68B C68B H68C 109.5 . . ?
N02 C81B H81A 109.5 . . ?
N02 C81B H81B 109.5 . . ?
H81A C81B H81B 109.5 . . ?
N02 C81B H81C 109.5 . . ?
H81A C81B H81C 109.5 . . ?
H81B C81B H81C 109.5 . . ?
N02 C071 H07A 109.5 . . ?
N02 C071 H07B 109.5 . . ?
H07A C071 H07B 109.5 . . ?
N02 C071 H07C 109.5 . . ?
H07A C071 H07C 109.5 . . ?
H07B C071 H07C 109.5 . . ?
N02 C072 H07D 109.5 . . ?
N02 C072 H07E 109.5 . . ?
H07D C072 H07E 109.5 . . ?
N02 C072 H07F 109.5 . . ?
H07D C072 H07F 109.5 . . ?
H07E C072 H07F 109.5 . . ?
C012 C011 N01 114.7(5) . . ?
C012 C011 H01A 108.6 . . ?
N01 C011 H01A 108.6 . . ?
C012 C011 H01B 108.6 . . ?
N01 C011 H01B 108.6 . . ?
H01A C011 H01B 107.6 . . ?
C017 C012 C013 119.7(7) . . ?
C017 C012 C011 122.0(6) . . ?
C013 C012 C011 118.2(6) . . ?
C014 C013 C012 120.6(10) . . ?
C014 C013 H01F 119.7 . . ?
C012 C013 H01F 119.7 . . ?
C013 C014 C015 120.3(13) . . ?
C013 C014 H01E 119.8 . . ?
C015 C014 H01E 119.8 . . ?
C014 C015 C016 119.9(11) . . ?
C014 C015 H01D 120 . . ?
C016 C015 H01D 120 . . ?
C015 C016 C017 121.2(11) . . ?
C015 C016 H01C 119.4 . . ?
C017 C016 H01C 119.4 . . ?
C012 C017 C016 117.9(9) . . ?
C012 C017 C018 124.5(7) . . ?
C016 C017 C018 117.5(9) . . ?
C022 C021 N01 119.1(8) . . ?
C022 C021 C22B 14.8(10) . . ?
N01 C021 C22B 111.6(10) . . ?
C022 C021 H02A 107.5 . . ?
N01 C021 H02A 107.5 . . ?
C22B C021 H02A 99.8 . . ?
C022 C021 H02B 107.5 . . ?
N01 C021 H02B 107.5 . . ?
C22B C021 H02B 122.3 . . ?
H02A C021 H02B 107 . . ?
C023 C022 C027 120 . . ?
C023 C022 C021 117.0(9) . . ?
C027 C022 C021 123.0(9) . . ?
C022 C023 C024 120 . . ?
C022 C023 H02C 120 . . ?
C024 C023 H02C 120 . . ?
C023 C024 C025 120 . . ?
C023 C024 H02D 120 . . ?
C025 C024 H02D 120 . . ?
C024 C025 C026 120 . . ?
C024 C025 H02E 120 . . ?
C026 C025 H02E 120 . . ?
C027 C026 C025 120 . . ?
C027 C026 H02F 120 . . ?
C025 C026 H02F 120 . . ?
C026 C027 C022 120 . . ?
C026 C027 C028 117.4(12) . . ?
C022 C027 C028 122.3(12) . . ?
C027 C028 H02G 109.5 . . ?
C027 C028 H02H 109.5 . . ?
H02G C028 H02H 109.5 . . ?
C027 C028 H02I 109.5 . . ?
H02G C028 H02I 109.5 . . ?
H02H C028 H02I 109.5 . . ?
C23B C22B C27B 120 . . ?
C23B C22B C021 124.0(10) . . ?
C27B C22B C021 115.4(10) . . ?
C22B C23B C24B 120 . . ?
C22B C23B C28B 122.0(11) . . ?
C24B C23B C28B 117.9(11) . . ?
C25B C24B C23B 120 . . ?
C25B C24B H24A 120 . . ?
C23B C24B H24A 120 . . ?
C24B C25B C26B 120 . . ?
C24B C25B H25B 120 . . ?
C26B C25B H25B 120 . . ?
C27B C26B C25B 120 . . ?
C27B C26B H26B 120 . . ?
C25B C26B H26B 120 . . ?
C26B C27B C22B 120 . . ?
C26B C27B H27B 120 . . ?
C22B C27B H27B 120 . . ?
C23B C28B H28B 109.5 . . ?
C23B C28B H28C 109.5 . . ?
H28B C28B H28C 109.5 . . ?
C23B C28B H28D 109.5 . . ?
H28B C28B H28D 109.5 . . ?
H28C C28B H28D 109.5 . . ?
N01 C031 H03A 109.5 . . ?
N01 C031 H03B 109.5 . . ?
H03A C031 H03B 109.5 . . ?
N01 C031 H03C 109.5 . . ?
H03A C031 H03C 109.5 . . ?
H03B C031 H03C 109.5 . . ?
N01 C041 H04A 109.5 . . ?
N01 C041 H04B 109.5 . . ?
H04A C041 H04B 109.5 . . ?
N01 C041 H04C 109.5 . . ?
H04A C041 H04C 109.5 . . ?
H04B C041 H04C 109.5 . . ?
C017 C018 H01G 109.5 . . ?
C017 C018 H01H 109.5 . . ?
H01G C018 H01H 109.5 . . ?
C017 C018 H01I 109.5 . . ?
H01G C018 H01I 109.5 . . ?
H01H C018 H01I 109.5 . . ?
C031 N01 C041 108.8(5) . . ?
C031 N01 C021 110.4(5) . . ?
C041 N01 C021 106.2(5) . . ?
C031 N01 C011 110.7(5) . . ?
C041 N01 C011 111.4(5) . . ?
C021 N01 C011 109.3(5) . . ?
N100 C101 C102 177.8(9) . . ?
C101 C102 H10A 109.5 . . ?
C101 C102 H10B 109.5 . . ?
H10A C102 H10B 109.5 . . ?
C101 C102 H10C 109.5 . . ?
H10A C102 H10C 109.5 . . ?
H10B C102 H10C 109.5 . . ?
N200 C201 C202 178.9(8) . . ?
C201 C202 H20B 109.5 . . ?
C201 C202 H20C 109.5 . . ?
H20B C202 H20C 109.5 . . ?
C201 C202 H20D 109.5 . . ?
H20B C202 H20D 109.5 . . ?
H20C C202 H20D 109.5 . . ?
C309 C300 C307 45(2) . . ?
C309 C300 C301 141(3) . . ?
C307 C300 C301 169(2) . . ?
C302 C301 C300 128.2(15) . . ?
C301 C302 C303 175(2) . . ?
C301 C302 C304 176.9(16) . . ?
C303 C302 C304 7.1(14) . . ?
C304 C303 C302 160(4) . . ?
C304 C303 C305 15(3) . . ?
C302 C303 C305 149(2) . . ?
C303 C304 C305 155(4) . . ?
C303 C304 C302 13(3) . . ?
C305 C304 C302 146(2) . . ?
C304 C305 C306 171(4) . . ?
C304 C305 C303 9.5(17) . . ?
C306 C305 C303 171(3) . . ?
C309 C307 C300 67(3) . . ?
C309 C307 C308 47(3) . . ?
C300 C307 C308 114(2) . . ?
C309 C308 C307 30.3(17) . . ?
C307 C309 C300 68(3) . . ?
C307 C309 C308 102(4) . . ?
C300 C309 C308 170(4) . . ?

loop_
_geom_bond_atom_site_label_1
_geom_bond_atom_site_label_2
_geom_bond_distance
_geom_bond_site_symmetry_2
_geom_bond_publ_flag
C1 C2 1.394(8) . ?
C1 C6 1.399(7) . ?
C1 C28 1.528(8) . ?
C2 C3 1.391(8) . ?
C2 H2A 0.95 . ?
C3 C4 1.400(7) . ?
C3 C7 1.518(7) . ?
C4 O4 1.375(7) . ?
C4 C5 1.395(8) . ?
O4 H4A 0.84 . ?
C5 C6 1.373(8) . ?
C5 H5A 0.95 . ?
C6 O6 1.379(6) . ?
O6 H6A 0.84 . ?
C7 C29 1.527(7) . ?
C7 C8 1.537(8) . ?
C7 H7A 1 . ?
C8 C13 1.389(8) . ?
C8 C9 1.393(7) . ?
C9 C10 1.404(8) . ?
C9 H9A 0.95 . ?
C10 C11 1.408(8) . ?
C10 C14 1.522(8) . ?
C11 C12 1.366(8) . ?
C11 O11 1.374(7) . ?
O11 H11A 0.84 . ?
C12 C13 1.380(8) . ?
C12 H12A 0.95 . ?
C13 O13 1.384(7) . ?
O13 H13A 0.84 . ?
C14 C15 1.528(8) . ?
C14 C30 1.534(8) . ?
C14 H14A 1 . ?
C15 C16 1.389(8) . ?
C15 C20 1.408(8) . ?
C16 C17 1.391(8) . ?
C16 H16A 0.95 . ?
C17 C18 1.401(8) . ?
C17 C21 1.515(8) . ?
C18 C19 1.369(8) . ?
C18 O18 1.379(7) . ?
O18 H18A 0.84 . ?
C19 C20 1.395(8) . ?
C19 H19A 0.95 . ?
C20 O20 1.371(7) . ?
O20 H20A 0.84 . ?
C21 C22 1.523(8) . ?
C21 C31 1.529(8) . ?
C21 H21A 1 . ?
C22 C23 1.391(8) . ?
C22 C27 1.403(8) . ?
C23 C24 1.397(8) . ?
C23 H23A 0.95 . ?
C24 C25 1.395(8) . ?
C24 C28 1.519(8) . ?
C25 O25 1.375(7) . ?
C25 C26 1.391(8) . ?
O25 H25A 0.84 . ?
C26 C27 1.383(8) . ?
C26 H26A 0.95 . ?
C27 O27 1.379(7) . ?
O27 H27A 0.84 . ?
C28 C32 1.536(7) . ?
C28 H28A 1 . ?
C29 H29A 0.98 . ?
C29 H29B 0.98 . ?
C29 H29C 0.98 . ?
C30 H30A 0.98 . ?
C30 H30B 0.98 . ?
C30 H30C 0.98 . ?
C31 H31A 0.98 . ?
C31 H31B 0.98 . ?
C31 H31C 0.98 . ?
C32 H32A 0.98 . ?
C32 H32B 0.98 . ?
C32 H32C 0.98 . ?
N02 C072 1.433(19) . ?
N02 C61B 1.5097(11) . ?
N02 C061 1.5101(11) . ?
N02 C81B 1.5101(11) . ?
N02 C081 1.5102(11) . ?
N02 C051 1.530(10) . ?
N02 C071 1.615(13) . ?
C051 C052 1.490(10) . ?
C051 H05A 0.99 . ?
C051 H05B 0.99 . ?
C052 C053 1.394(9) . ?
C052 C057 1.396(10) . ?
C053 C054 1.351(11) . ?
C053 H05C 0.95 . ?
C054 C055 1.382(12) . ?
C054 H05F 0.95 . ?
C055 C056 1.373(11) . ?
C055 H05E 0.95 . ?
C056 C057 1.393(12) . ?
C056 H05D 0.95 . ?
C057 C058 1.513(10) . ?
C058 H05G 0.98 . ?
C058 H05H 0.98 . ?
C058 H05I 0.98 . ?
C061 C062 1.491(18) . ?
C061 H06A 0.99 . ?
C061 H06B 0.99 . ?
C062 C063 1.39 . ?
C062 C067 1.39 . ?
C063 C064 1.39 . ?
C063 H63B 0.95 . ?
C064 C065 1.39 . ?
C064 H06C 0.95 . ?
C065 C066 1.39 . ?
C065 H06D 0.95 . ?
C066 C067 1.39 . ?
C066 H06E 0.95 . ?
C067 C068 1.5150(13) . ?
C068 H06F 0.98 . ?
C068 H06G 0.98 . ?
C068 H06H 0.98 . ?
C081 H81D 0.98 . ?
C081 H81E 0.98 . ?
C081 H81F 0.98 . ?
C61B C62B 1.44(2) . ?
C61B H61C 0.99 . ?
C61B H61D 0.99 . ?
C62B C63B 1.39 . ?
C62B C67B 1.39 . ?
C63B C64B 1.39 . ?
C63B H63A 0.95 . ?
C64B C65B 1.39 . ?
C64B H64A 0.95 . ?
C65B C66B 1.39 . ?
C65B H65A 0.95 . ?
C66B C67B 1.39 . ?
C66B H66A 0.95 . ?
C67B C68B 1.5150(12) . ?
C68B H68A 0.98 . ?
C68B H68B 0.98 . ?
C68B H68C 0.98 . ?
C81B H81A 0.98 . ?
C81B H81B 0.98 . ?
C81B H81C 0.98 . ?
C071 H07A 0.98 . ?
C071 H07B 0.98 . ?
C071 H07C 0.98 . ?
C072 H07D 0.98 . ?
C072 H07E 0.98 . ?
C072 H07F 0.98 . ?
C011 C012 1.504(8) . ?
C011 N01 1.531(7) . ?
C011 H01A 0.99 . ?
C011 H01B 0.99 . ?
C012 C017 1.383(9) . ?
C012 C013 1.400(10) . ?
C013 C014 1.351(12) . ?
C013 H01F 0.95 . ?
C014 C015 1.37(2) . ?
C014 H01E 0.95 . ?
C015 C016 1.37(2) . ?
C015 H01D 0.95 . ?
C016 C017 1.398(13) . ?
C016 H01C 0.95 . ?
C017 C018 1.471(13) . ?
C021 C022 1.484(10) . ?
C021 N01 1.529(8) . ?
C021 C22B 1.561(13) . ?
C021 H02A 0.99 . ?
C021 H02B 0.99 . ?
C022 C023 1.39 . ?
C022 C027 1.39 . ?
C023 C024 1.39 . ?
C023 H02C 0.95 . ?
C024 C025 1.39 . ?
C024 H02D 0.95 . ?
C025 C026 1.39 . ?
C025 H02E 0.95 . ?
C026 C027 1.39 . ?
C026 H02F 0.95 . ?
C027 C028 1.54(2) . ?
C028 H02G 0.98 . ?
C028 H02H 0.98 . ?
C028 H02I 0.98 . ?
C22B C23B 1.39 . ?
C22B C27B 1.39 . ?
C23B C24B 1.39 . ?
C23B C28B 1.55(2) . ?
C24B C25B 1.39 . ?
C24B H24A 0.95 . ?
C25B C26B 1.39 . ?
C25B H25B 0.95 . ?
C26B C27B 1.39 . ?
C26B H26B 0.95 . ?
C27B H27B 0.95 . ?
C28B H28B 0.98 . ?
C28B H28C 0.98 . ?
C28B H28D 0.98 . ?
C031 N01 1.492(8) . ?
C031 H03A 0.98 . ?
C031 H03B 0.98 . ?
C031 H03C 0.98 . ?
C041 N01 1.500(8) . ?
C041 H04A 0.98 . ?
C041 H04B 0.98 . ?
C041 H04C 0.98 . ?
C018 H01G 0.98 . ?
C018 H01H 0.98 . ?
C018 H01I 0.98 . ?
N100 C101 1.124(9) . ?
C101 C102 1.466(11) . ?
C102 H10A 0.98 . ?
C102 H10B 0.98 . ?
C102 H10C 0.98 . ?
N200 C201 1.127(9) . ?
C201 C202 1.437(9) . ?
C202 H20B 0.98 . ?
C202 H20C 0.98 . ?
C202 H20D 0.98 . ?
C300 C309 1.01(3) . ?
C300 C307 1.01(3) . ?
C300 C301 1.88(3) . ?
C301 C302 0.987(16) . ?
C302 C303 1.08(2) . ?
C302 C304 1.64(2) . ?
C303 C304 0.59(2) . ?
C303 C305 1.49(3) . ?
C304 C305 0.94(3) . ?
C305 C306 1.16(4) . ?
C307 C309 0.77(3) . ?
C307 C308 1.49(2) . ?
C308 C309 1.12(3) . ?

loop_
_geom_hbond_atom_site_label_D
_geom_hbond_atom_site_label_H
_geom_hbond_atom_site_label_A
_geom_hbond_distance_DH
_geom_hbond_distance_HA
_geom_hbond_distance_DA
_geom_hbond_angle_DHA
_geom_hbond_site_symmetry_A
O4 H4A Cl2 0.84 2.2 3.028(5) 168.1 1_455
O6 H6A Cl1 0.84 2.21 3.046(4) 175.8 .
O11 H11A O20 0.84 1.91 2.741(7) 173.2 .
O13 H13A O4 0.84 1.89 2.730(7) 178.1 .
O18 H18A Cl1 0.84 2.17 3.006(4) 172.8 1_655
O20 H20A Cl2 0.84 2.18 3.009(5) 171.5 .
O25 H25A O6 0.84 1.94 2.781(6) 173.3 .
O27 H27A O18 0.84 1.91 2.745(6) 176.6 .

loop_
_geom_torsion_atom_site_label_1
_geom_torsion_atom_site_label_2
_geom_torsion_atom_site_label_3
_geom_torsion_atom_site_label_4
_geom_torsion
_geom_torsion_site_symmetry_1
_geom_torsion_site_symmetry_2
_geom_torsion_site_symmetry_3
_geom_torsion_site_symmetry_4
_geom_torsion_publ_flag
C6 C1 C2 C3 1.4(8) . . . . ?
C28 C1 C2 C3 178.7(5) . . . . ?
C1 C2 C3 C4 -1.2(8) . . . . ?
C1 C2 C3 C7 -179.6(5) . . . . ?
C2 C3 C4 O4 179.4(5) . . . . ?
C7 C3 C4 O4 -2.1(8) . . . . ?
C2 C3 C4 C5 0.7(8) . . . . ?
C7 C3 C4 C5 179.1(5) . . . . ?
O4 C4 C5 C6 -179.1(5) . . . . ?
C3 C4 C5 C6 -0.4(8) . . . . ?
C4 C5 C6 O6 -179.8(5) . . . . ?
C4 C5 C6 C1 0.6(8) . . . . ?
C2 C1 C6 C5 -1.1(8) . . . . ?
C28 C1 C6 C5 -178.4(5) . . . . ?
C2 C1 C6 O6 179.4(5) . . . . ?
C28 C1 C6 O6 2.0(7) . . . . ?
C2 C3 C7 C29 -43.0(7) . . . . ?
C4 C3 C7 C29 138.7(5) . . . . ?
C2 C3 C7 C8 84.8(6) . . . . ?
C4 C3 C7 C8 -93.5(6) . . . . ?
C3 C7 C8 C13 86.8(6) . . . . ?
C29 C7 C8 C13 -145.2(5) . . . . ?
C3 C7 C8 C9 -92.6(6) . . . . ?
C29 C7 C8 C9 35.3(7) . . . . ?
C13 C8 C9 C10 -1.0(8) . . . . ?
C7 C8 C9 C10 178.4(5) . . . . ?
C8 C9 C10 C11 -1.3(8) . . . . ?
C8 C9 C10 C14 177.5(5) . . . . ?
C9 C10 C11 C12 3.3(8) . . . . ?
C14 C10 C11 C12 -175.5(5) . . . . ?
C9 C10 C11 O11 -179.6(5) . . . . ?
C14 C10 C11 O11 1.6(8) . . . . ?
O11 C11 C12 C13 179.8(5) . . . . ?
C10 C11 C12 C13 -2.9(9) . . . . ?
C11 C12 C13 O13 178.3(5) . . . . ?
C11 C12 C13 C8 0.4(9) . . . . ?
C9 C8 C13 C12 1.5(8) . . . . ?
C7 C8 C13 C12 -177.9(5) . . . . ?
C9 C8 C13 O13 -176.2(5) . . . . ?
C7 C8 C13 O13 4.3(8) . . . . ?
C9 C10 C14 C15 94.1(6) . . . . ?
C11 C10 C14 C15 -87.2(6) . . . . ?
C9 C10 C14 C30 -33.9(8) . . . . ?
C11 C10 C14 C30 144.8(6) . . . . ?
C10 C14 C15 C16 -81.8(6) . . . . ?
C30 C14 C15 C16 46.5(7) . . . . ?
C10 C14 C15 C20 97.8(6) . . . . ?
C30 C14 C15 C20 -133.9(6) . . . . ?
C20 C15 C16 C17 0.3(8) . . . . ?
C14 C15 C16 C17 179.9(5) . . . . ?
C15 C16 C17 C18 -0.2(8) . . . . ?
C15 C16 C17 C21 -178.8(5) . . . . ?
C16 C17 C18 C19 -0.4(8) . . . . ?
C21 C17 C18 C19 178.2(5) . . . . ?
C16 C17 C18 O18 -179.0(5) . . . . ?
C21 C17 C18 O18 -0.4(8) . . . . ?
O18 C18 C19 C20 179.4(5) . . . . ?
C17 C18 C19 C20 0.8(9) . . . . ?
C18 C19 C20 O20 -179.9(5) . . . . ?
C18 C19 C20 C15 -0.6(8) . . . . ?
C16 C15 C20 O20 179.4(5) . . . . ?
C14 C15 C20 O20 -0.2(8) . . . . ?
C16 C15 C20 C19 0.1(8) . . . . ?
C14 C15 C20 C19 -179.5(5) . . . . ?
C16 C17 C21 C22 83.5(6) . . . . ?
C18 C17 C21 C22 -95.0(6) . . . . ?
C16 C17 C21 C31 -45.5(7) . . . . ?
C18 C17 C21 C31 136.0(6) . . . . ?
C17 C21 C22 C23 -92.7(6) . . . . ?
C31 C21 C22 C23 36.4(8) . . . . ?
C17 C21 C22 C27 87.2(7) . . . . ?
C31 C21 C22 C27 -143.7(6) . . . . ?
C27 C22 C23 C24 0.5(9) . . . . ?
C21 C22 C23 C24 -179.6(6) . . . . ?
C22 C23 C24 C25 -0.3(9) . . . . ?
C22 C23 C24 C28 178.5(5) . . . . ?
C23 C24 C25 O25 179.7(5) . . . . ?
C28 C24 C25 O25 0.9(9) . . . . ?
C23 C24 C25 C26 0.1(8) . . . . ?
C28 C24 C25 C26 -178.7(5) . . . . ?
O25 C25 C26 C27 -179.9(5) . . . . ?
C24 C25 C26 C27 -0.3(9) . . . . ?
C25 C26 C27 O27 179.5(5) . . . . ?
C25 C26 C27 C22 0.5(9) . . . . ?
C23 C22 C27 O27 -179.6(5) . . . . ?
C21 C22 C27 O27 0.5(9) . . . . ?
C23 C22 C27 C26 -0.6(8) . . . . ?
C21 C22 C27 C26 179.5(5) . . . . ?
C25 C24 C28 C1 -89.6(6) . . . . ?
C23 C24 C28 C1 91.6(6) . . . . ?
C25 C24 C28 C32 142.1(5) . . . . ?
C23 C24 C28 C32 -36.7(8) . . . . ?
C2 C1 C28 C24 -83.0(6) . . . . ?
C6 C1 C28 C24 94.2(6) . . . . ?
C2 C1 C28 C32 45.7(7) . . . . ?
C6 C1 C28 C32 -137.1(5) . . . . ?
C072 N02 C051 C052 78.4(11) . . . . ?
C61B N02 C051 C052 -66.6(12) . . . . ?
C061 N02 C051 C052 -178.7(8) . . . . ?
C81B N02 C051 C052 178.9(16) . . . . ?
C081 N02 C051 C052 -55.4(9) . . . . ?
C071 N02 C051 C052 51.1(9) . . . . ?
N02 C051 C052 C053 -89.7(7) . . . . ?
N02 C051 C052 C057 95.4(8) . . . . ?
C057 C052 C053 C054 -5.9(10) . . . . ?
C051 C052 C053 C054 178.9(7) . . . . ?
C052 C053 C054 C055 2.1(11) . . . . ?
C053 C054 C055 C056 1.8(12) . . . . ?
C054 C055 C056 C057 -1.8(14) . . . . ?
C055 C056 C057 C052 -2.1(12) . . . . ?
C055 C056 C057 C058 177.7(8) . . . . ?
C053 C052 C057 C056 5.8(10) . . . . ?
C051 C052 C057 C056 -179.4(7) . . . . ?
C053 C052 C057 C058 -173.9(7) . . . . ?
C051 C052 C057 C058 0.9(11) . . . . ?
C072 N02 C061 C062 -83.5(14) . . . . ?
C61B N02 C061 C062 45.9(14) . . . . ?
C81B N02 C061 C062 177(4) . . . . ?
C081 N02 C061 C062 52.7(14) . . . . ?
C051 N02 C061 C062 172.4(9) . . . . ?
C071 N02 C061 C062 -56.3(13) . . . . ?
N02 C061 C062 C063 87.0(12) . . . . ?
N02 C061 C062 C067 -95.8(11) . . . . ?
C067 C062 C063 C064 0 . . . . ?
C061 C062 C063 C064 177.4(8) . . . . ?
C062 C063 C064 C065 0 . . . . ?
C063 C064 C065 C066 0 . . . . ?
C064 C065 C066 C067 0 . . . . ?
C065 C066 C067 C062 0 . . . . ?
C065 C066 C067 C068 178.9(17) . . . . ?
C063 C062 C067 C066 0 . . . . ?
C061 C062 C067 C066 -177.2(9) . . . . ?
C063 C062 C067 C068 -178.8(18) . . . . ?
C061 C062 C067 C068 4.0(19) . . . . ?
C072 N02 C61B C62B 60(2) . . . . ?
C061 N02 C61B C62B -42.0(14) . . . . ?
C81B N02 C61B C62B -64.7(19) . . . . ?
C081 N02 C61B C62B 158(4) . . . . ?
C051 N02 C61B C62B -166.1(9) . . . . ?
C071 N02 C61B C62B 69.6(14) . . . . ?
N02 C61B C62B C63B -78.0(14) . . . . ?
N02 C61B C62B C67B 108.5(12) . . . . ?
C67B C62B C63B C64B 0 . . . . ?
C61B C62B C63B C64B -173.7(10) . . . . ?
C62B C63B C64B C65B 0 . . . . ?
C63B C64B C65B C66B 0 . . . . ?
C64B C65B C66B C67B 0 . . . . ?
C65B C66B C67B C62B 0 . . . . ?
C65B C66B C67B C68B 174(4) . . . . ?
C63B C62B C67B C66B 0 . . . . ?
C61B C62B C67B C66B 173.3(11) . . . . ?
C63B C62B C67B C68B -174(5) . . . . ?
C61B C62B C67B C68B -1(5) . . . . ?
N01 C011 C012 C017 99.9(7) . . . . ?
N01 C011 C012 C013 -84.5(8) . . . . ?
C017 C012 C013 C014 -5.8(13) . . . . ?
C011 C012 C013 C014 178.4(8) . . . . ?
C012 C013 C014 C015 1.4(17) . . . . ?
C013 C014 C015 C016 4(2) . . . . ?
C014 C015 C016 C017 -5(2) . . . . ?
C013 C012 C017 C016 4.7(11) . . . . ?
C011 C012 C017 C016 -179.7(7) . . . . ?
C013 C012 C017 C018 -171.5(8) . . . . ?
C011 C012 C017 C018 4.0(12) . . . . ?
C015 C016 C017 C012 0.7(15) . . . . ?
C015 C016 C017 C018 177.2(11) . . . . ?
N01 C021 C022 C023 -87.3(10) . . . . ?
C22B C021 C022 C023 -150(6) . . . . ?
N01 C021 C022 C027 93.1(10) . . . . ?
C22B C021 C022 C027 31(5) . . . . ?
C027 C022 C023 C024 0 . . . . ?
C021 C022 C023 C024 -179.6(13) . . . . ?
C022 C023 C024 C025 0 . . . . ?
C023 C024 C025 C026 0 . . . . ?
C024 C025 C026 C027 0 . . . . ?
C025 C026 C027 C022 0 . . . . ?
C025 C026 C027 C028 173.6(14) . . . . ?
C023 C022 C027 C026 0 . . . . ?
C021 C022 C027 C026 179.5(14) . . . . ?
C023 C022 C027 C028 -173.3(14) . . . . ?
C021 C022 C027 C028 6.2(15) . . . . ?
C022 C021 C22B C23B 21(4) . . . . ?
N01 C021 C22B C23B -102.3(13) . . . . ?
C022 C021 C22B C27B -150(6) . . . . ?
N01 C021 C22B C27B 86.4(11) . . . . ?
C27B C22B C23B C24B 0 . . . . ?
C021 C22B C23B C24B -170.9(19) . . . . ?
C27B C22B C23B C28B 175.8(18) . . . . ?
C021 C22B C23B C28B 5(2) . . . . ?
C22B C23B C24B C25B 0 . . . . ?
C28B C23B C24B C25B -176.0(17) . . . . ?
C23B C24B C25B C26B 0 . . . . ?
C24B C25B C26B C27B 0 . . . . ?
C25B C26B C27B C22B 0 . . . . ?
C23B C22B C27B C26B 0 . . . . ?
C021 C22B C27B C26B 171.7(18) . . . . ?
C022 C021 N01 C031 -69.0(9) . . . . ?
C22B C021 N01 C031 -54.9(9) . . . . ?
C022 C021 N01 C041 173.3(8) . . . . ?
C22B C021 N01 C041 -172.6(8) . . . . ?
C022 C021 N01 C011 53.0(9) . . . . ?
C22B C021 N01 C011 67.1(8) . . . . ?
C012 C011 N01 C031 -58.5(7) . . . . ?
C012 C011 N01 C041 62.7(7) . . . . ?
C012 C011 N01 C021 179.7(5) . . . . ?
C309 C300 C301 C302 86(5) . . . . ?
C307 C300 C301 C302 -30(14) . . . . ?
C300 C301 C302 C303 -13E1(2) . . . . ?
C300 C301 C302 C304 0E1(3) . . . . ?
C301 C302 C303 C304 160(19) . . . . ?
C301 C302 C303 C305 -18E1(10) . . . . ?
C304 C302 C303 C305 23(9) . . . . ?
C302 C303 C304 C305 53(18) . . . . ?
C305 C303 C304 C302 -53(18) . . . . ?
C301 C302 C304 C303 -15E1(3) . . . . ?
C301 C302 C304 C305 7E1(3) . . . . ?
C303 C302 C304 C305 -144(14) . . . . ?
C303 C304 C305 C306 12E1(2) . . . . ?
C302 C304 C305 C306 14E1(2) . . . . ?
C302 C304 C305 C303 19(7) . . . . ?
C302 C303 C305 C304 -148(12) . . . . ?
C304 C303 C305 C306 -12E1(2) . . . . ?
C302 C303 C305 C306 89(19) . . . . ?
C301 C300 C307 C309 127(13) . . . . ?
C309 C300 C307 C308 3(3) . . . . ?
C301 C300 C307 C308 129(12) . . . . ?
C300 C307 C308 C309 -3(3) . . . . ?
C308 C307 C309 C300 -177(3) . . . . ?
C300 C307 C309 C308 177(3) . . . . ?
C301 C300 C309 C307 -166(4) . . . . ?
C307 C300 C309 C308 -18(19) . . . . ?
C301 C300 C309 C308 176(17) . . . . ?
C307 C308 C309 C300 17(18) . . . . ?
